data_4326945
loop_
_publ_author_name
'Christopher C. Underwood'
'Matthew Mann'
'Colin D. McMillen'
'Joseph W. Kolis'

_publ_contact_author_address
;
Department of Chemistry 
Clemson University 
Clemson, SC, 29634
USA
;
_publ_contact_author_email kjoseph@clemson.edu
_publ_contact_author_fax 864-656-6613
_publ_contact_author_name 'Joseph W. Kolis'
_publ_contact_author_phone 864-656-4739
_publ_section_title
;
 Hydrothermal Descriptive Chemistry and Single Crystal Structure
 Determination of Cesium and Rubidium Thorium Fluorides
;
_journal_name_full 'Inorganic Chemistry'
_journal_page_first 11825
_journal_page_last 11831
_journal_paper_doi 10.1021/ic2019555
_journal_volume 50
_journal_year 2011
_chemical_formula_moiety 'F31 Th6, 7(Rb)'
_chemical_formula_sum 'F31 Rb7 Th6'
_chemical_formula_weight 2579.45
_space_group_IT_number 148
_symmetry_cell_setting trigonal
_symmetry_space_group_name_Hall '-R 3'
_symmetry_space_group_name_H-M 'R -3 :H'
_atom_sites_solution_primary direct
_atom_sites_solution_secondary difmap
_audit_creation_method SHELXL-97
_audit_update_record
;
2011-09-05 # Formatted by publCIF
;
_cell_angle_alpha 90.00
_cell_angle_beta 90.00
_cell_angle_gamma 120.00
_cell_formula_units_Z 3
_cell_length_a 15.609(2)
_cell_length_b 15.609(2)
_cell_length_c 10.823(2)
_cell_measurement_reflns_used 996
_cell_measurement_temperature 293(2)
_cell_measurement_theta_max 26.03
_cell_measurement_theta_min 2.41
_cell_volume 2283.6(6)
_computing_cell_refinement 'CrystalClear (Rigaku/MSC, 2006)'
_computing_data_collection 'CrystalClear (Rigaku/MSC, 2006)'
_computing_data_reduction 'CrystalClear (Rigaku/MSC, 2006)'
_computing_molecular_graphics 'DIAMOND (Bradenburg, 1999)'
_computing_publication_material 'SHELXTL 6.10 (Sheldrick, 2008)'
_computing_structure_refinement 'SHELXTL 6.10 (Sheldrick, 2008)'
_computing_structure_solution 'SHELXTL 6.10 (Sheldrick, 2008)'
_diffrn_ambient_temperature 293(2)
_diffrn_detector_area_resol_mean 14.6306
_diffrn_measured_fraction_theta_full 0.999
_diffrn_measured_fraction_theta_max 0.999
_diffrn_measurement_device_type 'Rigaku AFC8S'
_diffrn_measurement_method dtprofit.ref
_diffrn_radiation_monochromator graphite
_diffrn_radiation_source 'fine-focus sealed tube'
_diffrn_radiation_type MoK\a
_diffrn_radiation_wavelength 0.71073
_diffrn_reflns_av_R_equivalents 0.0912
_diffrn_reflns_av_sigmaI/netI 0.0430
_diffrn_reflns_limit_h_max 19
_diffrn_reflns_limit_h_min -19
_diffrn_reflns_limit_k_max 19
_diffrn_reflns_limit_k_min -19
_diffrn_reflns_limit_l_max 13
_diffrn_reflns_limit_l_min -13
_diffrn_reflns_number 7061
_diffrn_reflns_theta_full 26.03
_diffrn_reflns_theta_max 26.03
_diffrn_reflns_theta_min 2.41
_diffrn_standards_interval_count 0
_diffrn_standards_interval_time 0
_diffrn_standards_number 0
_exptl_absorpt_coefficient_mu 40.508
_exptl_absorpt_correction_T_max 0
_exptl_absorpt_correction_T_min 0
_exptl_absorpt_correction_type multi-scan
_exptl_absorpt_process_details 'REQAB, CrystalClear'
_exptl_crystal_colour colourless
_exptl_crystal_density_diffrn 5.668
_exptl_crystal_description polyhedra
_exptl_crystal_F_000 3261
_exptl_crystal_size_max 0.20
_exptl_crystal_size_mid 0.20
_exptl_crystal_size_min 0.20
_refine_diff_density_max 1.393
_refine_diff_density_min -2.834
_refine_diff_density_rms 0.376
_refine_ls_extinction_coef 0.00085(4)
_refine_ls_extinction_expression Fc^*^=kFc[1+0.001xFc^2^\l^3^/sin(2\q)]^-1/4^
_refine_ls_extinction_method SHELXL
_refine_ls_goodness_of_fit_ref 1.119
_refine_ls_matrix_type full
_refine_ls_number_parameters 70
_refine_ls_number_reflns 996
_refine_ls_number_restraints 6
_refine_ls_restrained_S_all 1.116
_refine_ls_R_factor_all 0.0461
_refine_ls_R_factor_gt 0.0357
_refine_ls_shift/su_max 0.015
_refine_ls_shift/su_mean 0.001
_refine_ls_structure_factor_coef Fsqd
_refine_ls_weighting_details 'calc w=1/[\s^2^(Fo^2^)+(0.0317P)^2^+31.2091P] where P=(Fo^2^+2Fc^2^)/3'
_refine_ls_weighting_scheme calc
_refine_ls_wR_factor_gt 0.0818
_refine_ls_wR_factor_ref 0.0869
_reflns_number_gt 839
_reflns_number_total 996
_reflns_threshold_expression >2sigma(I)
_cod_data_source_file ic2019555_si_004_5.cif
_cod_data_source_block cu10-1
_cod_original_cell_volume 2283.6(7)
_cod_original_sg_symbol_H-M 'R -3'
_cod_database_code 4326945

loop_
_symmetry_equiv_pos_as_xyz
'x, y, z'
'-y, x-y, z'
'-x+y, -x, z'
'x+2/3, y+1/3, z+1/3'
'-y+2/3, x-y+1/3, z+1/3'
'-x+y+2/3, -x+1/3, z+1/3'
'x+1/3, y+2/3, z+2/3'
'-y+1/3, x-y+2/3, z+2/3'
'-x+y+1/3, -x+2/3, z+2/3'
'-x, -y, -z'
'y, -x+y, -z'
'x-y, x, -z'
'-x+2/3, -y+1/3, -z+1/3'
'y+2/3, -x+y+1/3, -z+1/3'
'x-y+2/3, x+1/3, -z+1/3'
'-x+1/3, -y+2/3, -z+2/3'
'y+1/3, -x+y+2/3, -z+2/3'
'x-y+1/3, x+2/3, -z+2/3'

loop_
_atom_site_label
_atom_site_type_symbol
_atom_site_fract_x
_atom_site_fract_y
_atom_site_fract_z
_atom_site_U_iso_or_equiv
_atom_site_adp_type
_atom_site_occupancy
_atom_site_symmetry_multiplicity
_atom_site_calc_flag
_atom_site_refinement_flags
Th1 Th 0.53301(3) 0.14541(3) 0.00432(3) 0.0093(2) Uani 1 1 d .
Rb1 Rb 0.35755(8) 0.10684(8) 0.32740(9) 0.0130(3) Uani 1 1 d .
Rb2 Rb 0.6667 0.3333 0.3333 0.0147(6) Uani 1 6 d S
F1 F 0.3798(5) 0.0985(5) 0.0674(6) 0.0182(15) Uani 1 1 d .
F2 F 0.5428(5) 0.1543(5) 0.2101(6) 0.0161(15) Uani 1 1 d .
F3 F 0.5718(5) 0.0224(4) 0.0717(6) 0.0131(14) Uani 1 1 d .
F4 F 0.8741(6) 0.4943(5) -0.1632(6) 0.0245(16) Uani 1 1 d .
F5 F 0.5783(5) 0.2082(6) 0.6207(7) 0.0297(18) Uani 1 1 d .
F6 F 0.6667 0.3333 1.3(8) 2.000(7) Uani 1 6 d SU

loop_
_atom_site_aniso_label
_atom_site_aniso_U_11
_atom_site_aniso_U_22
_atom_site_aniso_U_33
_atom_site_aniso_U_23
_atom_site_aniso_U_13
_atom_site_aniso_U_12
Th1 0.0117(3) 0.0127(3) 0.0054(3) -0.00190(15) -0.00102(14) 0.00750(19)
Rb1 0.0203(6) 0.0135(6) 0.0065(7) -0.0021(4) -0.0016(4) 0.0094(5)
Rb2 0.0131(8) 0.0131(8) 0.0180(14) 0.000 0.000 0.0066(4)
F1 0.019(3) 0.017(3) 0.018(4) -0.001(3) 0.001(3) 0.008(3)
F2 0.024(4) 0.020(4) 0.007(3) -0.001(3) -0.006(3) 0.012(3)
F3 0.017(3) 0.012(3) 0.014(3) -0.002(2) -0.001(3) 0.010(3)
F4 0.041(4) 0.029(4) 0.013(3) 0.005(3) -0.007(3) 0.025(4)
F5 0.025(4) 0.045(5) 0.032(4) 0.012(4) 0.011(3) 0.027(4)
F6 2.000(6) 2.000(6) 2.000(9) 0.000 0.000 1.000(3)

loop_
_atom_type_symbol
_atom_type_description
_atom_type_scat_dispersion_real
_atom_type_scat_dispersion_imag
_atom_type_scat_source
F F 0.0171 0.0103 'International Tables Vol C Tables 4.2.6.8 and 6.1.1.4'
Rb Rb -0.9393 2.9676 'International Tables Vol C Tables 4.2.6.8 and 6.1.1.4'
Th Th -7.2400 8.8979 'International Tables Vol C Tables 4.2.6.8 and 6.1.1.4'

loop_
_geom_angle_atom_site_label_1
_geom_angle_atom_site_label_2
_geom_angle_atom_site_label_3
_geom_angle
_geom_angle_site_symmetry_1
_geom_angle_site_symmetry_3
F1 Th1 F2 75.1(2) . .
F1 Th1 F5 77.5(3) . 17
F2 Th1 F5 77.1(2) . 17
F1 Th1 F4 76.4(3) . 16_654
F2 Th1 F4 144.4(2) . 16_654
F5 Th1 F4 76.2(2) 17 16_654
F1 Th1 F5 146.0(2) . 18_545
F2 Th1 F5 75.4(2) . 18_545
F5 Th1 F5 79.7(4) 17 18_545
F4 Th1 F5 121.8(3) 16_654 18_545
F1 Th1 F4 141.3(2) . 3_665
F2 Th1 F4 138.0(2) . 3_665
F5 Th1 F4 121.9(3) 17 3_665
F4 Th1 F4 76.93(15) 16_654 3_665
F5 Th1 F4 72.6(2) 18_545 3_665
F1 Th1 F3 107.6(2) . .
F2 Th1 F3 73.1(2) . .
F5 Th1 F3 147.0(2) 17 .
F4 Th1 F3 136.8(2) 16_654 .
F5 Th1 F3 79.4(2) 18_545 .
F4 Th1 F3 74.9(2) 3_665 .
F1 Th1 F3 73.6(2) . 10_655
F2 Th1 F3 113.1(2) . 10_655
F5 Th1 F3 145.0(2) 17 10_655
F4 Th1 F3 78.2(2) 16_654 10_655
F5 Th1 F3 134.7(2) 18_545 10_655
F4 Th1 F3 74.0(2) 3_665 10_655
F3 Th1 F3 62.9(3) . 10_655
F1 Th1 Th1 90.51(16) . 10_655
F2 Th1 Th1 93.59(16) . 10_655
F5 Th1 Th1 166.3(2) 17 10_655
F4 Th1 Th1 107.64(18) 16_654 10_655
F5 Th1 Th1 108.0(2) 18_545 10_655
F4 Th1 Th1 71.66(18) 3_665 10_655
F3 Th1 Th1 31.71(15) . 10_655
F3 Th1 Th1 31.18(15) 10_655 10_655
F1 Th1 Rb1 36.26(17) . 13
F2 Th1 Rb1 91.05(17) . 13
F5 Th1 Rb1 48.9(2) 17 13
F4 Th1 Rb1 53.49(17) 16_654 13
F5 Th1 Rb1 128.65(19) 18_545 13
F4 Th1 Rb1 130.32(17) 3_665 13
F3 Th1 Rb1 143.89(16) . 13
F3 Th1 Rb1 96.37(15) 10_655 13
Th1 Th1 Rb1 122.37(2) 10_655 13
F1 Th1 Rb1 36.90(18) . .
F2 Th1 Rb1 38.31(17) . .
F5 Th1 Rb1 72.2(2) 17 .
F4 Th1 Rb1 110.07(18) 16_654 .
F5 Th1 Rb1 111.52(17) 18_545 .
F4 Th1 Rb1 165.76(18) 3_665 .
F3 Th1 Rb1 92.21(16) . .
F3 Th1 Rb1 94.94(15) 10_655 .
Th1 Th1 Rb1 94.20(2) 10_655 .
Rb1 Th1 Rb1 58.61(3) 13 .
F1 Th1 Rb1 33.95(16) . 8_544
F2 Th1 Rb1 95.19(17) . 8_544
F5 Th1 Rb1 108.5(2) 17 8_544
F4 Th1 Rb1 71.75(19) 16_654 8_544
F5 Th1 Rb1 166.1(2) 18_545 8_544
F4 Th1 Rb1 110.19(17) 3_665 8_544
F3 Th1 Rb1 88.11(15) . 8_544
F3 Th1 Rb1 39.73(15) 10_655 8_544
Th1 Th1 Rb1 61.744(17) 10_655 8_544
Rb1 Th1 Rb1 60.62(2) 13 8_544
Rb1 Th1 Rb1 62.485(15) . 8_544
F1 Rb1 F2 109.4(2) 6 17
F1 Rb1 F1 167.7(2) 6 13
F2 Rb1 F1 78.1(2) 17 13
F1 Rb1 F1 99.76(16) 6 .
F2 Rb1 F1 119.46(19) 17 .
F1 Rb1 F1 84.2(2) 13 .
F1 Rb1 F3 59.4(2) 6 15_445
F2 Rb1 F3 163.9(2) 17 15_445
F1 Rb1 F3 111.07(18) 13 15_445
F1 Rb1 F3 75.56(18) . 15_445
F1 Rb1 F2 77.14(19) 6 .
F2 Rb1 F2 79.6(2) 17 .
F1 Rb1 F2 114.35(18) 13 .
F1 Rb1 F2 56.57(19) . .
F3 Rb1 F2 106.99(17) 15_445 .
F1 Rb1 F3 76.77(19) 6 17
F2 Rb1 F3 57.97(18) 17 17
F1 Rb1 F3 100.29(19) 13 17
F1 Rb1 F3 173.83(18) . 17
F3 Rb1 F3 106.47(16) 15_445 17
F2 Rb1 F3 117.38(17) . 17
F1 Rb1 F5 112.35(19) 6 8_544
F2 Rb1 F5 122.92(18) 17 8_544
F1 Rb1 F5 55.78(19) 13 8_544
F1 Rb1 F5 89.65(19) . 8_544
F3 Rb1 F5 58.96(17) 15_445 8_544
F2 Rb1 F5 146.22(18) . 8_544
F3 Rb1 F5 96.39(18) 17 8_544
F1 Rb1 F4 72.96(19) 6 14_455
F2 Rb1 F4 112.31(17) 17 14_455
F1 Rb1 F4 95.33(19) 13 14_455
F1 Rb1 F4 126.76(17) . 14_455
F3 Rb1 F4 54.98(16) 15_445 14_455
F2 Rb1 F4 150.02(18) . 14_455
F3 Rb1 F4 57.44(16) 17 14_455
F5 Rb1 F4 50.30(18) 8_544 14_455
F1 Rb1 F4 118.46(18) 6 7_445
F2 Rb1 F4 75.27(18) 17 7_445
F1 Rb1 F4 52.91(18) 13 7_445
F1 Rb1 F4 132.31(18) . 7_445
F3 Rb1 F4 99.27(17) 15_445 7_445
F2 Rb1 F4 153.73(18) . 7_445
F3 Rb1 F4 53.54(16) 17 7_445
F5 Rb1 F4 51.23(18) 8_544 7_445
F4 Rb1 F4 51.47(19) 14_455 7_445
F1 Rb1 Rb1 140.20(15) 6 13
F2 Rb1 Rb1 101.28(15) 17 13
F1 Rb1 Rb1 42.48(14) 13 13
F1 Rb1 Rb1 41.68(14) . 13
F3 Rb1 Rb1 94.08(13) 15_445 13
F2 Rb1 Rb1 84.36(13) . 13
F3 Rb1 Rb1 142.59(14) 17 13
F5 Rb1 Rb1 67.66(13) 8_544 13
F4 Rb1 Rb1 117.93(13) 14_455 13
F4 Rb1 Rb1 93.09(11) 7_445 13
F1 Rb1 Th1 139.84(15) 6 13
F2 Rb1 Th1 91.44(13) 17 13
F1 Rb1 Th1 28.07(14) 13 13
F1 Rb1 Th1 98.87(14) . 13
F3 Rb1 Th1 91.79(12) 15_445 13
F2 Rb1 Th1 141.88(13) . 13
F3 Rb1 Th1 86.95(13) 17 13
F5 Rb1 Th1 32.83(12) 8_544 13
F4 Rb1 Th1 67.37(13) 14_455 13
F4 Rb1 Th1 33.45(10) 7_445 13
Rb1 Rb1 Th1 60.98(3) 13 13
F2 Rb2 F2 99.40(17) 17 16_655
F2 Rb2 F2 180.0 17 2_655
F2 Rb2 F2 80.60(17) 16_655 2_655
F2 Rb2 F2 80.60(17) 17 .
F2 Rb2 F2 180.0 16_655 .
F2 Rb2 F2 99.40(17) 2_655 .
F2 Rb2 F2 80.60(17) 17 3_665
F2 Rb2 F2 80.60(17) 16_655 3_665
F2 Rb2 F2 99.40(17) 2_655 3_665
F2 Rb2 F2 99.40(17) . 3_665
F2 Rb2 F2 99.40(17) 17 18_545
F2 Rb2 F2 99.40(17) 16_655 18_545
F2 Rb2 F2 80.60(17) 2_655 18_545
F2 Rb2 F2 80.60(17) . 18_545
F2 Rb2 F2 179.999(1) 3_665 18_545
F2 Rb2 F5 89.08(19) 17 17
F2 Rb2 F5 128.50(17) 16_655 17
F2 Rb2 F5 90.92(19) 2_655 17
F2 Rb2 F5 51.50(17) . 17
F2 Rb2 F5 50.64(18) 3_665 17
F2 Rb2 F5 129.36(18) 18_545 17
F2 Rb2 F5 90.92(19) 17 2_655
F2 Rb2 F5 51.50(17) 16_655 2_655
F2 Rb2 F5 89.08(19) 2_655 2_655
F2 Rb2 F5 128.50(17) . 2_655
F2 Rb2 F5 129.36(18) 3_665 2_655
F2 Rb2 F5 50.64(18) 18_545 2_655
F5 Rb2 F5 179.999(1) 17 2_655
F2 Rb2 F5 50.64(18) 17 .
F2 Rb2 F5 90.92(19) 16_655 .
F2 Rb2 F5 129.36(18) 2_655 .
F2 Rb2 F5 89.08(19) . .
F2 Rb2 F5 128.50(17) 3_665 .
F2 Rb2 F5 51.50(17) 18_545 .
F5 Rb2 F5 130.0(2) 17 .
F5 Rb2 F5 50.0(2) 2_655 .
F2 Rb2 F5 51.50(17) 17 3_665
F2 Rb2 F5 50.64(18) 16_655 3_665
F2 Rb2 F5 128.50(17) 2_655 3_665
F2 Rb2 F5 129.36(18) . 3_665
F2 Rb2 F5 89.08(19) 3_665 3_665
F2 Rb2 F5 90.93(19) 18_545 3_665
F5 Rb2 F5 130.0(2) 17 3_665
F5 Rb2 F5 50.0(2) 2_655 3_665
F5 Rb2 F5 50.0(2) . 3_665
F2 Rb2 F5 129.37(18) 17 16_655
F2 Rb2 F5 89.08(19) 16_655 16_655
F2 Rb2 F5 50.64(18) 2_655 16_655
F2 Rb2 F5 90.92(19) . 16_655
F2 Rb2 F5 51.50(17) 3_665 16_655
F2 Rb2 F5 128.50(17) 18_545 16_655
F5 Rb2 F5 50.0(2) 17 16_655
F5 Rb2 F5 130.0(2) 2_655 16_655
F5 Rb2 F5 180.0 . 16_655
F5 Rb2 F5 130.0(2) 3_665 16_655
F2 Rb2 F5 128.50(17) 17 18_545
F2 Rb2 F5 129.36(18) 16_655 18_545
F2 Rb2 F5 51.50(17) 2_655 18_545
F2 Rb2 F5 50.64(18) . 18_545
F2 Rb2 F5 90.92(19) 3_665 18_545
F2 Rb2 F5 89.07(19) 18_545 18_545
F5 Rb2 F5 50.0(2) 17 18_545
F5 Rb2 F5 130.0(2) 2_655 18_545
F5 Rb2 F5 130.0(2) . 18_545
F5 Rb2 F5 180.0 3_665 18_545
F5 Rb2 F5 50.0(2) 16_655 18_545
Th1 F1 Rb1 119.2(3) . 8_544
Th1 F1 Rb1 115.7(3) . 13
Rb1 F1 Rb1 102.3(2) 8_544 13
Th1 F1 Rb1 115.0(3) . .
Rb1 F1 Rb1 105.6(2) 8_544 .
Rb1 F1 Rb1 95.8(2) 13 .
Th1 F2 Rb1 119.2(3) . 18_545
Th1 F2 Rb2 121.7(3) . .
Rb1 F2 Rb2 101.02(19) 18_545 .
Th1 F2 Rb1 113.1(2) . .
Rb1 F2 Rb1 99.1(2) 18_545 .
Rb2 F2 Rb1 98.5(2) . .
Th1 F3 Th1 117.1(3) . 10_655
Th1 F3 Rb1 109.6(2) . 14
Th1 F3 Rb1 107.7(2) 10_655 14
Th1 F3 Rb1 109.7(2) . 18_545
Th1 F3 Rb1 110.7(2) 10_655 18_545
Rb1 F3 Rb1 100.79(19) 14 18_545
Th1 F4 Th1 146.5(4) 16_654 2_655
Th1 F4 Rb1 99.6(2) 16_654 15
Th1 F4 Rb1 97.0(2) 2_655 15
Th1 F4 Rb1 93.1(2) 16_654 4_554
Th1 F4 Rb1 96.6(2) 2_655 4_554
Rb1 F4 Rb1 132.9(2) 15 4_554
Th1 F5 Th1 149.2(4) 18_545 17
Th1 F5 Rb1 98.3(3) 18_545 6
Th1 F5 Rb1 99.7(2) 17 6
Th1 F5 Rb2 94.6(2) 18_545 .
Th1 F5 Rb2 94.3(2) 17 .
Rb1 F5 Rb2 126.9(2) 6 .

loop_
_geom_bond_atom_site_label_1
_geom_bond_atom_site_label_2
_geom_bond_distance
_geom_bond_site_symmetry_2
Th1 F1 2.230(7) .
Th1 F2 2.232(6) .
Th1 F5 2.339(7) 17
Th1 F4 2.357(6) 16_654
Th1 F5 2.358(7) 18_545
Th1 F4 2.376(6) 3_665
Th1 F3 2.398(6) .
Th1 F3 2.435(6) 10_655
Rb1 F1 2.754(7) 6
Rb1 F2 2.792(6) 17
Rb1 F1 2.803(7) 13
Rb1 F1 2.846(7) .
Rb1 F3 2.888(7) 15_445
Rb1 F2 2.895(7) .
Rb1 F3 2.901(6) 17
Rb1 F5 3.252(8) 8_544
Rb1 F4 3.339(7) 14_455
Rb1 F4 3.437(7) 7_445
Rb2 F2 2.815(6) 17
Rb2 F2 2.815(6) 16_655
Rb2 F2 2.815(6) 2_655
Rb2 F2 2.815(6) .
Rb2 F2 2.815(6) 3_665
Rb2 F2 2.815(6) 18_545
F1 Rb1 2.754(7) 8_544
F1 Rb1 2.803(7) 13
F2 Rb1 2.792(6) 18_545
F3 Th1 2.435(6) 10_655
F3 Rb1 2.888(7) 14
F3 Rb1 2.901(6) 18_545
F4 Th1 2.357(6) 16_654
F4 Th1 2.376(6) 2_655
F4 Rb1 3.339(7) 15
F4 Rb1 3.437(7) 4_554
F5 Th1 2.340(7) 18_545
F5 Th1 2.358(7) 17
F5 Rb1 3.252(8) 6
